data_4348669
loop_
_publ_author_name
'Troadec, Thibault'
'Prades, Amparo'
'Rodriguez, Ricardo'
'Mirgalet, Raphael'
'Baceiredo, Antoine'
'Saffon-Merceron, Nathalie'
'Branchadell, Vicen\,c'
'Kato, Tsuyoshi'

_publ_section_title
;
 Silacyclopropylideneplatinum(0) Complex as a Robust and Efficient
 Hydrosilylation Catalyst.
;
_journal_issue 16
_journal_name_full 'Inorganic chemistry'
_journal_page_first 8234
_journal_page_last 8240
_journal_paper_doi 10.1021/acs.inorgchem.6b01505
_journal_volume 55
_journal_year 2016
_chemical_formula_sum 'C51.75 H79.5 Cl1.5 N3 O P Pt Si4'
_chemical_formula_weight 1151.28
_space_group_IT_number 14
_space_group_name_Hall '-P 2ybc'
_space_group_name_H-M_alt 'P 1 21/c 1'
_symmetry_cell_setting monoclinic
_symmetry_space_group_name_H-M 'P 1 21/c 1'
_atom_sites_solution_hydrogens geom
_atom_sites_solution_primary direct
_atom_sites_solution_secondary difmap
_audit_creation_method SHELXL-97
_cell_angle_alpha 90.00
_cell_angle_beta 93.990(3)
_cell_angle_gamma 90.00
_cell_formula_units_Z 8
_cell_length_a 10.5453(4)
_cell_length_b 20.2719(8)
_cell_length_c 51.465(2)
_cell_measurement_reflns_used 9476
_cell_measurement_temperature 193(2)
_cell_measurement_theta_max 23.90
_cell_measurement_theta_min 2.56
_cell_volume 10975.2(7)
_computing_cell_refinement 'Bruker SAINT'
_computing_data_collection 'Bruker APEX2'
_computing_data_reduction 'Bruker SAINT'
_computing_molecular_graphics 'Bruker SHELXTL'
_computing_publication_material 'Bruker SHELXTL'
_computing_structure_refinement 'SHELXL-97 (Sheldrick, 2008)'
_computing_structure_solution 'SHELXS-97 (Sheldrick, 2008)'
_diffrn_ambient_temperature 193(2)
_diffrn_measured_fraction_theta_full 0.991
_diffrn_measured_fraction_theta_max 0.991
_diffrn_measurement_device_type 'Bruker kappa APEX-II CCD Quazar'
_diffrn_measurement_method 'phi and omega scans'
_diffrn_radiation_monochromator 'multi-layer optics'
_diffrn_radiation_source micro-focus
_diffrn_radiation_type MoK\a
_diffrn_radiation_wavelength 0.71073
_diffrn_reflns_av_R_equivalents 0.0953
_diffrn_reflns_av_sigmaI/netI 0.0982
_diffrn_reflns_limit_h_max 12
_diffrn_reflns_limit_h_min -13
_diffrn_reflns_limit_k_max 25
_diffrn_reflns_limit_k_min -25
_diffrn_reflns_limit_l_max 63
_diffrn_reflns_limit_l_min -64
_diffrn_reflns_number 110625
_diffrn_reflns_theta_full 26.37
_diffrn_reflns_theta_max 26.37
_diffrn_reflns_theta_min 5.10
_exptl_absorpt_coefficient_mu 2.785
_exptl_absorpt_correction_T_max 0.8733
_exptl_absorpt_correction_T_min 0.4888
_exptl_absorpt_correction_type multi-scan
_exptl_absorpt_process_details 'SADABS (Bruker-AXS)'
_exptl_crystal_colour colourless
_exptl_crystal_density_diffrn 1.393
_exptl_crystal_density_method 'not measured'
_exptl_crystal_description needle
_exptl_crystal_F_000 4748
_exptl_crystal_size_max 0.30
_exptl_crystal_size_mid 0.05
_exptl_crystal_size_min 0.05
_refine_diff_density_max 0.847
_refine_diff_density_min -0.921
_refine_diff_density_rms 0.134
_refine_ls_extinction_method none
_refine_ls_goodness_of_fit_ref 1.022
_refine_ls_hydrogen_treatment constr
_refine_ls_matrix_type full
_refine_ls_number_parameters 1185
_refine_ls_number_reflns 22241
_refine_ls_number_restraints 52
_refine_ls_restrained_S_all 1.027
_refine_ls_R_factor_all 0.0932
_refine_ls_R_factor_gt 0.0485
_refine_ls_shift/su_max 0.003
_refine_ls_shift/su_mean 0.000
_refine_ls_structure_factor_coef Fsqd
_refine_ls_weighting_details 'calc w=1/[\s^2^(Fo^2^)+(0.0279P)^2^+0.0748P] where P=(Fo^2^+2Fc^2^)/3'
_refine_ls_weighting_scheme calc
_refine_ls_wR_factor_gt 0.0788
_refine_ls_wR_factor_ref 0.0915
_reflns_number_gt 14469
_reflns_number_total 22241
_reflns_threshold_expression >2sigma(I)
_cod_data_source_file ic6b01505_si_001.cif
_cod_data_source_block 6
_cod_depositor_comments
;
The following automatic conversions were performed:

data item '_symmetry_cell_setting' value 'Monoclinic' was changed to
'monoclinic' in accordance with the
/home/saulius/struct/COD-crude-data/automatic-downloads/DataCite-retrospective/ACS/depositions/lib/dictionaries/cif_core.dic
dictionary named 'cif_core.dic' version 2.4.2 last updated on
2011-04-26.

Automatic conversion script
Id: cif_fix_values 6909 2019-04-08 15:41:33Z antanas 
;
_cod_original_cell_volume 10975.2(8)
_cod_original_sg_symbol_H-M P2(1)/c
_cod_original_formula_sum 'C51.75 H79.50 Cl1.50 N3 O P Pt Si4'
_cod_database_code 4348669

loop_
_symmetry_equiv_pos_as_xyz
'x, y, z'
'-x, y+1/2, -z+1/2'
'-x, -y, -z'
'x, -y-1/2, z-1/2'

loop_
_atom_site_label
_atom_site_type_symbol
_atom_site_fract_x
_atom_site_fract_y
_atom_site_fract_z
_atom_site_U_iso_or_equiv
_atom_site_adp_type
_atom_site_occupancy
_atom_site_symmetry_multiplicity
_atom_site_calc_flag
_atom_site_refinement_flags
_atom_site_disorder_assembly
_atom_site_disorder_group
Pt1 Pt 0.901739(18) 0.896697(10) 0.129536(4) 0.02291(6) Uani 1 1 d . . .
P1 P 0.98620(12) 0.73073(6) 0.05440(3) 0.0237(3) Uani 1 1 d . . .
Si1 Si 1.00208(12) 0.84622(7) 0.09656(3) 0.0211(3) Uani 1 1 d . . .
Si2 Si 0.89428(15) 0.62457(7) 0.03552(4) 0.0385(4) Uani 1 1 d . . .
Si3 Si 0.71117(14) 0.88109(8) 0.17753(3) 0.0328(4) Uani 1 1 d . . .
Si4 Si 0.96989(15) 0.93891(8) 0.19096(3) 0.0341(4) Uani 1 1 d . . .
N1 N 1.0104(3) 0.89187(19) 0.06620(8) 0.0217(10) Uani 1 1 d . . .
N2 N 1.0433(4) 0.65991(19) 0.04274(8) 0.0273(11) Uani 1 1 d . . .
N3 N 0.8404(3) 0.69864(19) 0.04811(8) 0.0257(11) Uani 1 1 d . . .
O1 O 0.8205(3) 0.92170(18) 0.19562(7) 0.0393(10) Uani 1 1 d . . .
C1 C 1.0212(4) 0.7977(2) 0.03583(10) 0.0234(12) Uani 1 1 d . . .
C2 C 1.0255(4) 0.8636(2) 0.04271(11) 0.0229(12) Uani 1 1 d . . .
C3 C 1.0379(5) 0.9020(3) 0.01754(10) 0.0340(14) Uani 1 1 d . . .
H3 H 1.0727 0.9477 0.0197 0.041 Uiso 1 1 calc R . .
C4 C 0.9070(5) 0.8960(3) 0.00152(12) 0.0434(16) Uani 1 1 d . . .
H4A H 0.8360 0.9068 0.0124 0.052 Uiso 1 1 calc R . .
H4B H 0.9031 0.9257 -0.0138 0.052 Uiso 1 1 calc R . .
C5 C 0.9018(5) 0.8227(3) -0.00697(11) 0.0399(15) Uani 1 1 d . . .
H5A H 0.8989 0.8184 -0.0262 0.048 Uiso 1 1 calc R . .
H5B H 0.8275 0.7999 -0.0004 0.048 Uiso 1 1 calc R . .
C6 C 1.0287(5) 0.7955(3) 0.00605(11) 0.0303(13) Uani 1 1 d . . .
H6 H 1.0572 0.7524 -0.0010 0.036 Uiso 1 1 calc R . .
C7 C 1.1188(5) 0.8536(3) 0.00250(12) 0.0411(16) Uani 1 1 d . . .
H7A H 1.1244 0.8661 -0.0160 0.049 Uiso 1 1 calc R . .
H7B H 1.2048 0.8465 0.0110 0.049 Uiso 1 1 calc R . .
C8 C 1.0181(4) 0.7517(2) 0.08746(10) 0.0222(12) Uani 1 1 d . . .
C9 C 1.1462(4) 0.7914(2) 0.09564(10) 0.0250(13) Uani 1 1 d . . .
H9 H 1.1958 0.8012 0.0802 0.030 Uiso 1 1 calc R . .
C10 C 0.8578(6) 0.6093(3) 0.00011(13) 0.064(2) Uani 1 1 d . . .
H10A H 0.7698 0.5940 -0.0028 0.096 Uiso 1 1 calc R . .
H10B H 0.9156 0.5756 -0.0059 0.096 Uiso 1 1 calc R . .
H10C H 0.8687 0.6503 -0.0096 0.096 Uiso 1 1 calc R . .
C11 C 0.8537(6) 0.5506(3) 0.05419(15) 0.069(2) Uani 1 1 d . . .
H11A H 0.8793 0.5574 0.0727 0.104 Uiso 1 1 calc R . .
H11B H 0.8984 0.5122 0.0477 0.104 Uiso 1 1 calc R . .
H11C H 0.7617 0.5430 0.0521 0.104 Uiso 1 1 calc R . .
C12 C 1.1743(5) 0.6363(3) 0.03816(13) 0.0414(16) Uani 1 1 d . . .
C13 C 1.2730(5) 0.6780(3) 0.05303(14) 0.0539(19) Uani 1 1 d . . .
H13A H 1.2667 0.7236 0.0468 0.081 Uiso 1 1 calc R . .
H13B H 1.3579 0.6608 0.0504 0.081 Uiso 1 1 calc R . .
H13C H 1.2586 0.6768 0.0716 0.081 Uiso 1 1 calc R . .
C14 C 1.1969(6) 0.6369(4) 0.00944(14) 0.076(2) Uani 1 1 d . . .
H14A H 1.2062 0.6825 0.0036 0.114 Uiso 1 1 calc R . .
H14B H 1.1246 0.6163 -0.0004 0.114 Uiso 1 1 calc R . .
H14C H 1.2747 0.6122 0.0066 0.114 Uiso 1 1 calc R . .
C15 C 1.1843(6) 0.5644(3) 0.04798(16) 0.073(2) Uani 1 1 d . . .
H15A H 1.2709 0.5482 0.0464 0.109 Uiso 1 1 calc R . .
H15B H 1.1242 0.5368 0.0375 0.109 Uiso 1 1 calc R . .
H15C H 1.1640 0.5627 0.0663 0.109 Uiso 1 1 calc R . .
C16 C 0.7098(5) 0.7245(3) 0.05072(11) 0.0296(13) Uani 1 1 d . . .
C17 C 0.6298(5) 0.7100(3) 0.02560(12) 0.0435(16) Uani 1 1 d . . .
H17A H 0.6696 0.7302 0.0109 0.065 Uiso 1 1 calc R . .
H17B H 0.5443 0.7283 0.0267 0.065 Uiso 1 1 calc R . .
H17C H 0.6240 0.6622 0.0230 0.065 Uiso 1 1 calc R . .
C18 C 0.6504(5) 0.6902(3) 0.07313(12) 0.0551(19) Uani 1 1 d . . .
H18A H 0.6455 0.6427 0.0697 0.083 Uiso 1 1 calc R . .
H18B H 0.5646 0.7077 0.0748 0.083 Uiso 1 1 calc R . .
H18C H 0.7026 0.6982 0.0893 0.083 Uiso 1 1 calc R . .
C19 C 0.7119(5) 0.7989(3) 0.05532(12) 0.0407(16) Uani 1 1 d . . .
H19A H 0.7664 0.8089 0.0710 0.061 Uiso 1 1 calc R . .
H19B H 0.6254 0.8145 0.0576 0.061 Uiso 1 1 calc R . .
H19C H 0.7453 0.8211 0.0403 0.061 Uiso 1 1 calc R . .
C20 C 1.0398(4) 0.9616(2) 0.06926(10) 0.0229(12) Uani 1 1 d . . .
C21 C 0.9421(5) 1.0077(2) 0.07124(10) 0.0259(13) Uani 1 1 d . . .
C22 C 0.9753(5) 1.0729(3) 0.07604(11) 0.0371(15) Uani 1 1 d . . .
H22 H 0.9096 1.1044 0.0776 0.045 Uiso 1 1 calc R . .
C23 C 1.0999(6) 1.0940(3) 0.07862(12) 0.0416(16) Uani 1 1 d . . .
H23 H 1.1198 1.1389 0.0823 0.050 Uiso 1 1 calc R . .
C24 C 1.1953(5) 1.0483(3) 0.07568(11) 0.0367(15) Uani 1 1 d . . .
H24 H 1.2813 1.0625 0.0768 0.044 Uiso 1 1 calc R . .
C25 C 1.1685(5) 0.9823(2) 0.07110(11) 0.0298(14) Uani 1 1 d . . .
C26 C 1.2791(5) 0.9360(3) 0.06772(12) 0.0384(16) Uani 1 1 d . . .
H26 H 1.2429 0.8919 0.0627 0.046 Uiso 1 1 calc R . .
C27 C 1.3598(5) 0.9273(3) 0.09345(14) 0.0532(19) Uani 1 1 d . . .
H27A H 1.3941 0.9701 0.0993 0.080 Uiso 1 1 calc R . .
H27B H 1.4300 0.8969 0.0908 0.080 Uiso 1 1 calc R . .
H27C H 1.3068 0.9092 0.1067 0.080 Uiso 1 1 calc R . .
C28 C 1.3619(5) 0.9587(3) 0.04571(14) 0.0575(19) Uani 1 1 d . . .
H28A H 1.3080 0.9649 0.0296 0.086 Uiso 1 1 calc R . .
H28B H 1.4264 0.9251 0.0429 0.086 Uiso 1 1 calc R . .
H28C H 1.4038 1.0004 0.0507 0.086 Uiso 1 1 calc R . .
C29 C 0.8021(4) 0.9910(3) 0.06694(11) 0.0303(14) Uani 1 1 d . . .
H29 H 0.7935 0.9419 0.0668 0.036 Uiso 1 1 calc R . .
C30 C 0.7462(5) 1.0173(3) 0.04082(12) 0.0452(17) Uani 1 1 d . . .
H30A H 0.7412 1.0656 0.0416 0.068 Uiso 1 1 calc R . .
H30B H 0.6609 0.9991 0.0371 0.068 Uiso 1 1 calc R . .
H30C H 0.8008 1.0043 0.0270 0.068 Uiso 1 1 calc R . .
C31 C 0.7238(5) 1.0183(3) 0.08862(12) 0.0458(17) Uani 1 1 d . . .
H31A H 0.7668 1.0080 0.1056 0.069 Uiso 1 1 calc R . .
H31B H 0.6392 0.9980 0.0873 0.069 Uiso 1 1 calc R . .
H31C H 0.7154 1.0662 0.0867 0.069 Uiso 1 1 calc R . .
C32 C 0.9846(5) 0.6982(2) 0.10636(11) 0.0249(13) Uani 1 1 d . . .
C33 C 0.8885(5) 0.7041(3) 0.12305(12) 0.0407(16) Uani 1 1 d . . .
H33 H 0.8385 0.7431 0.1227 0.049 Uiso 1 1 calc R . .
C34 C 0.8634(6) 0.6540(3) 0.14045(13) 0.0540(19) Uani 1 1 d . . .
H34 H 0.7958 0.6590 0.1516 0.065 Uiso 1 1 calc R . .
C35 C 0.9352(6) 0.5975(3) 0.14178(13) 0.0504(18) Uani 1 1 d . . .
H35 H 0.9190 0.5636 0.1539 0.060 Uiso 1 1 calc R . .
C36 C 1.0309(6) 0.5911(3) 0.12523(13) 0.0450(17) Uani 1 1 d . . .
H36 H 1.0798 0.5517 0.1256 0.054 Uiso 1 1 calc R . .
C37 C 1.0580(5) 0.6407(3) 0.10796(11) 0.0369(15) Uani 1 1 d . . .
H37 H 1.1268 0.6356 0.0971 0.044 Uiso 1 1 calc R . .
C38 C 1.2304(5) 0.7688(2) 0.11846(11) 0.0253(13) Uani 1 1 d . . .
C39 C 1.1894(5) 0.7634(2) 0.14328(12) 0.0320(14) Uani 1 1 d . . .
H39 H 1.1036 0.7738 0.1461 0.038 Uiso 1 1 calc R . .
C40 C 1.2701(5) 0.7430(3) 0.16423(12) 0.0416(16) Uani 1 1 d . . .
H40 H 1.2392 0.7390 0.1811 0.050 Uiso 1 1 calc R . .
C41 C 1.3954(6) 0.7286(3) 0.16048(14) 0.0426(17) Uani 1 1 d . . .
H41 H 1.4513 0.7147 0.1747 0.051 Uiso 1 1 calc R . .
C42 C 1.4385(5) 0.7347(3) 0.13604(14) 0.0411(16) Uani 1 1 d . . .
H42 H 1.5246 0.7247 0.1334 0.049 Uiso 1 1 calc R . .
C43 C 1.3575(5) 0.7552(2) 0.11514(12) 0.0343(14) Uani 1 1 d . . .
H43 H 1.3892 0.7600 0.0984 0.041 Uiso 1 1 calc R . .
C44 C 0.7122(4) 0.8641(3) 0.12117(11) 0.0306(14) Uani 1 1 d . . .
H44A H 0.6681 0.8810 0.1049 0.037 Uiso 1 1 calc R . .
H44B H 0.6953 0.8169 0.1244 0.037 Uiso 1 1 calc R . .
C45 C 0.7147(4) 0.9068(3) 0.14322(11) 0.0269(13) Uani 1 1 d . . .
H45 H 0.6749 0.9508 0.1394 0.032 Uiso 1 1 calc R . .
C46 C 0.7417(5) 0.7915(3) 0.18114(12) 0.0446(16) Uani 1 1 d . . .
H46A H 0.8226 0.7805 0.1739 0.067 Uiso 1 1 calc R . .
H46B H 0.6728 0.7668 0.1718 0.067 Uiso 1 1 calc R . .
H46C H 0.7457 0.7796 0.1996 0.067 Uiso 1 1 calc R . .
C47 C 0.5547(5) 0.9019(3) 0.19062(12) 0.0476(17) Uani 1 1 d . . .
H47A H 0.5549 0.8876 0.2088 0.071 Uiso 1 1 calc R . .
H47B H 0.4863 0.8794 0.1803 0.071 Uiso 1 1 calc R . .
H47C H 0.5411 0.9497 0.1896 0.071 Uiso 1 1 calc R . .
C48 C 1.0706(6) 0.8656(3) 0.19869(12) 0.0517(18) Uani 1 1 d . . .
H48A H 1.0564 0.8501 0.2163 0.078 Uiso 1 1 calc R . .
H48B H 1.1602 0.8775 0.1978 0.078 Uiso 1 1 calc R . .
H48C H 1.0483 0.8305 0.1861 0.078 Uiso 1 1 calc R . .
C49 C 1.0172(5) 1.0054(3) 0.21466(11) 0.0401(15) Uani 1 1 d . . .
H49A H 0.9615 1.0437 0.2115 0.060 Uiso 1 1 calc R . .
H49B H 1.1055 1.0183 0.2125 0.060 Uiso 1 1 calc R . .
H49C H 1.0096 0.9892 0.2324 0.060 Uiso 1 1 calc R . .
C50 C 0.9873(4) 0.9652(2) 0.15742(11) 0.0276(13) Uani 1 1 d . . .
H50 H 0.9616 1.0121 0.1540 0.033 Uiso 1 1 calc R . .
C51 C 1.0806(5) 0.9416(2) 0.14067(11) 0.0298(14) Uani 1 1 d . . .
H51A H 1.1474 0.9123 0.1487 0.036 Uiso 1 1 calc R . .
H51B H 1.1129 0.9739 0.1283 0.036 Uiso 1 1 calc R . .
Pt2 Pt 0.553932(18) 0.249054(10) 0.114882(4) 0.02462(6) Uani 1 1 d . . .
P2 P 0.46829(12) 0.39930(6) 0.19528(3) 0.0221(3) Uani 1 1 d . . .
Si5 Si 0.45228(12) 0.29460(6) 0.14873(3) 0.0202(3) Uani 1 1 d . . .
Si6 Si 0.56555(14) 0.50333(7) 0.21543(3) 0.0350(4) Uani 1 1 d . . .
Si7 Si 0.50443(16) 0.21566(8) 0.05196(3) 0.0389(4) Uani 1 1 d . . .
Si8 Si 0.75414(15) 0.27637(8) 0.06974(3) 0.0353(4) Uani 1 1 d . . .
N4 N 0.4369(3) 0.24279(19) 0.17735(8) 0.0218(10) Uani 1 1 d . . .
N5 N 0.6157(3) 0.42743(19) 0.20334(8) 0.0253(10) Uani 1 1 d . . .
N6 N 0.4145(4) 0.46912(19) 0.20805(9) 0.0287(11) Uani 1 1 d . . .
O2 O 0.6556(3) 0.23602(17) 0.04947(7) 0.0388(10) Uani 1 1 d . . .
C52 C 0.4227(4) 0.3286(2) 0.21115(10) 0.0251(12) Uani 1 1 d . . .
C53 C 0.4152(4) 0.2652(2) 0.20112(10) 0.0231(12) Uani 1 1 d . . .
C54 C 0.3879(5) 0.2206(3) 0.22414(11) 0.0382(15) Uani 1 1 d . . .
H54 H 0.3518 0.1762 0.2194 0.046 Uiso 1 1 calc R . .
C55 C 0.5126(7) 0.2199(3) 0.24201(13) 0.067(2) Uani 1 1 d . . .
H55A H 0.5102 0.1855 0.2556 0.080 Uiso 1 1 calc R . .
H55B H 0.5876 0.2125 0.2318 0.080 Uiso 1 1 calc R . .
C56 C 0.5148(7) 0.2887(3) 0.25391(13) 0.063(2) Uani 1 1 d . . .
H56A H 0.5949 0.3118 0.2507 0.075 Uiso 1 1 calc R . .
H56B H 0.5062 0.2864 0.2729 0.075 Uiso 1 1 calc R . .
C57 C 0.3999(6) 0.3240(3) 0.24007(11) 0.0404(15) Uani 1 1 d . . .
H57 H 0.3723 0.3657 0.2484 0.049 Uiso 1 1 calc R . .
C58 C 0.3014(7) 0.2659(3) 0.23901(13) 0.0573(19) Uani 1 1 d . . .
H58A H 0.2844 0.2488 0.2564 0.069 Uiso 1 1 calc R . .
H58B H 0.2207 0.2768 0.2290 0.069 Uiso 1 1 calc R . .
C59 C 0.4398(4) 0.3858(2) 0.16133(10) 0.0204(12) Uani 1 1 d . . .
C60 C 0.3124(4) 0.3503(2) 0.15149(10) 0.0230(12) Uani 1 1 d . . .
H60 H 0.2606 0.3374 0.1662 0.028 Uiso 1 1 calc R . .
C61 C 0.6071(6) 0.5198(3) 0.25032(12) 0.0531(18) Uani 1 1 d . . .
H61A H 0.5878 0.4807 0.2606 0.080 Uiso 1 1 calc R . .
H61B H 0.5576 0.5574 0.2560 0.080 Uiso 1 1 calc R . .
H61C H 0.6980 0.5298 0.2529 0.080 Uiso 1 1 calc R . .
C62 C 0.6067(6) 0.5757(3) 0.19586(14) 0.057(2) Uani 1 1 d . . .
H62A H 0.6984 0.5839 0.1983 0.086 Uiso 1 1 calc R . .
H62B H 0.5604 0.6144 0.2015 0.086 Uiso 1 1 calc R . .
H62C H 0.5832 0.5671 0.1774 0.086 Uiso 1 1 calc R . .
C63 C 0.7446(5) 0.3971(3) 0.20266(12) 0.0391(15) Uani 1 1 d . . .
C64 C 0.7362(5) 0.3263(3) 0.19368(13) 0.0470(17) Uani 1 1 d . . .
H64A H 0.6890 0.3005 0.2059 0.070 Uiso 1 1 calc R . .
H64B H 0.8221 0.3082 0.1930 0.070 Uiso 1 1 calc R . .
H64C H 0.6922 0.3243 0.1763 0.070 Uiso 1 1 calc R . .
C65 C 0.8105(6) 0.4002(4) 0.23000(14) 0.071(2) Uani 1 1 d . . .
H65A H 0.8186 0.4463 0.2356 0.107 Uiso 1 1 calc R . .
H65B H 0.8952 0.3803 0.2299 0.107 Uiso 1 1 calc R . .
H65C H 0.7600 0.3759 0.2421 0.107 Uiso 1 1 calc R . .
C66 C 0.8228(6) 0.4370(4) 0.18422(16) 0.077(2) Uani 1 1 d . . .
H66A H 0.7764 0.4401 0.1671 0.116 Uiso 1 1 calc R . .
H66B H 0.9046 0.4151 0.1825 0.116 Uiso 1 1 calc R . .
H66C H 0.8376 0.4815 0.1913 0.116 Uiso 1 1 calc R . .
C67 C 0.2865(5) 0.4956(3) 0.21273(13) 0.0424(16) Uani 1 1 d . . .
C68 C 0.1846(5) 0.4539(4) 0.19889(15) 0.071(2) Uani 1 1 d . . .
H68A H 0.1992 0.4516 0.1803 0.106 Uiso 1 1 calc R . .
H68B H 0.1012 0.4737 0.2011 0.106 Uiso 1 1 calc R . .
H68C H 0.1872 0.4094 0.2063 0.106 Uiso 1 1 calc R . .
C69 C 0.2693(6) 0.5006(3) 0.24152(13) 0.063(2) Uani 1 1 d . . .
H69A H 0.2653 0.4562 0.2490 0.094 Uiso 1 1 calc R . .
H69B H 0.1902 0.5242 0.2442 0.094 Uiso 1 1 calc R . .
H69C H 0.3413 0.5246 0.2501 0.094 Uiso 1 1 calc R . .
C70 C 0.2770(6) 0.5664(3) 0.20139(16) 0.072(2) Uani 1 1 d . . .
H70A H 0.3373 0.5952 0.2113 0.108 Uiso 1 1 calc R . .
H70B H 0.1905 0.5832 0.2026 0.108 Uiso 1 1 calc R . .
H70C H 0.2974 0.5656 0.1831 0.108 Uiso 1 1 calc R . .
C71 C 0.4063(5) 0.1739(2) 0.17097(10) 0.0234(12) Uani 1 1 d . . .
C72 C 0.2782(5) 0.1553(2) 0.16668(11) 0.0287(13) Uani 1 1 d . . .
C73 C 0.2523(5) 0.0905(3) 0.15962(13) 0.0434(17) Uani 1 1 d . . .
H73 H 0.1662 0.0767 0.1571 0.052 Uiso 1 1 calc R . .
C74 C 0.3466(5) 0.0458(3) 0.15611(13) 0.0479(18) Uani 1 1 d . . .
H74 H 0.3260 0.0020 0.1508 0.057 Uiso 1 1 calc R . .
C75 C 0.4712(5) 0.0649(3) 0.16029(12) 0.0408(16) Uani 1 1 d . . .
H75 H 0.5364 0.0337 0.1577 0.049 Uiso 1 1 calc R . .
C76 C 0.5048(5) 0.1287(2) 0.16823(11) 0.0291(13) Uani 1 1 d . . .
C77 C 0.6447(5) 0.1441(3) 0.17441(11) 0.0298(14) Uani 1 1 d . . .
H77 H 0.6544 0.1930 0.1763 0.036 Uiso 1 1 calc R . .
C78 C 0.7281(5) 0.1208(3) 0.15308(12) 0.0419(16) Uani 1 1 d . . .
H78A H 0.7367 0.0727 0.1539 0.063 Uiso 1 1 calc R . .
H78B H 0.8123 0.1412 0.1557 0.063 Uiso 1 1 calc R . .
H78C H 0.6887 0.1336 0.1360 0.063 Uiso 1 1 calc R . .
C79 C 0.6919(5) 0.1121(3) 0.20015(13) 0.0554(19) Uani 1 1 d . . .
H79A H 0.6367 0.1252 0.2138 0.083 Uiso 1 1 calc R . .
H79B H 0.7791 0.1265 0.2049 0.083 Uiso 1 1 calc R . .
H79C H 0.6901 0.0640 0.1982 0.083 Uiso 1 1 calc R . .
C80 C 0.1661(5) 0.2014(3) 0.16932(13) 0.0371(16) Uani 1 1 d . . .
H80 H 0.2007 0.2446 0.1760 0.044 Uiso 1 1 calc R . .
C81 C 0.0740(5) 0.1757(3) 0.18886(14) 0.0544(19) Uani 1 1 d . . .
H81A H 0.0307 0.1362 0.1818 0.082 Uiso 1 1 calc R . .
H81B H 0.0110 0.2099 0.1920 0.082 Uiso 1 1 calc R . .
H81C H 0.1217 0.1647 0.2053 0.082 Uiso 1 1 calc R . .
C82 C 0.0946(5) 0.2144(3) 0.14288(13) 0.0510(19) Uani 1 1 d . . .
H82A H 0.1531 0.2333 0.1309 0.076 Uiso 1 1 calc R . .
H82B H 0.0249 0.2454 0.1451 0.076 Uiso 1 1 calc R . .
H82C H 0.0601 0.1729 0.1357 0.076 Uiso 1 1 calc R . .
C83 C 0.4787(5) 0.4437(2) 0.14514(10) 0.0243(12) Uani 1 1 d . . .
C84 C 0.5889(6) 0.4455(3) 0.13281(13) 0.0466(17) Uani 1 1 d . . .
H84 H 0.6435 0.4082 0.1339 0.056 Uiso 1 1 calc R . .
C85 C 0.6239(7) 0.5000(3) 0.11866(15) 0.070(2) Uani 1 1 d . . .
H85 H 0.7022 0.5005 0.1106 0.084 Uiso 1 1 calc R . .
C86 C 0.5427(7) 0.5534(3) 0.11652(13) 0.059(2) Uani 1 1 d . . .
H86 H 0.5652 0.5910 0.1068 0.071 Uiso 1 1 calc R . .
C87 C 0.4299(6) 0.5528(3) 0.12827(13) 0.0496(18) Uani 1 1 d . . .
H87 H 0.3742 0.5897 0.1266 0.059 Uiso 1 1 calc R . .
C88 C 0.3978(5) 0.4983(2) 0.14252(11) 0.0331(14) Uani 1 1 d . . .
H88 H 0.3196 0.4978 0.1506 0.040 Uiso 1 1 calc R . .
C89 C 0.2320(5) 0.3767(2) 0.12885(11) 0.0263(13) Uani 1 1 d . . .
C90 C 0.2780(5) 0.3859(3) 0.10425(11) 0.0338(14) Uani 1 1 d . . .
H90 H 0.3653 0.3780 0.1019 0.041 Uiso 1 1 calc R . .
C91 C 0.1990(6) 0.4060(3) 0.08333(13) 0.0451(17) Uani 1 1 d . . .
H91 H 0.2320 0.4110 0.0667 0.054 Uiso 1 1 calc R . .
C92 C 0.0726(6) 0.4189(3) 0.08627(16) 0.054(2) Uani 1 1 d . . .
H92 H 0.0191 0.4336 0.0718 0.065 Uiso 1 1 calc R . .
C93 C 0.0240(6) 0.4103(3) 0.11020(15) 0.0465(18) Uani 1 1 d . . .
H93 H -0.0632 0.4190 0.1123 0.056 Uiso 1 1 calc R . .
C94 C 0.1032(5) 0.3890(2) 0.13121(13) 0.0362(15) Uani 1 1 d . . .
H94 H 0.0688 0.3827 0.1476 0.043 Uiso 1 1 calc R . .
C95 C 0.3800(5) 0.2045(3) 0.10045(11) 0.0319(14) Uani 1 1 d . . .
H95A H 0.3444 0.1704 0.1116 0.038 Uiso 1 1 calc R . .
H95B H 0.3149 0.2344 0.0922 0.038 Uiso 1 1 calc R . .
C96 C 0.4787(5) 0.1837(3) 0.08464(11) 0.0312(14) Uani 1 1 d . . .
H96 H 0.5044 0.1366 0.0873 0.037 Uiso 1 1 calc R . .
C97 C 0.4033(6) 0.2903(3) 0.04560(12) 0.0496(18) Uani 1 1 d . . .
H97A H 0.4110 0.3194 0.0608 0.074 Uiso 1 1 calc R . .
H97B H 0.3144 0.2768 0.0422 0.074 Uiso 1 1 calc R . .
H97C H 0.4314 0.3138 0.0304 0.074 Uiso 1 1 calc R . .
C98 C 0.4670(6) 0.1517(3) 0.02658(11) 0.0467(17) Uani 1 1 d . . .
H98A H 0.4844 0.1693 0.0095 0.070 Uiso 1 1 calc R . .
H98B H 0.3770 0.1395 0.0266 0.070 Uiso 1 1 calc R . .
H98C H 0.5198 0.1126 0.0304 0.070 Uiso 1 1 calc R . .
C99 C 0.7128(5) 0.3653(3) 0.06813(13) 0.0459(17) Uani 1 1 d . . .
H99A H 0.7077 0.3799 0.0499 0.069 Uiso 1 1 calc R . .
H99B H 0.7783 0.3908 0.0782 0.069 Uiso 1 1 calc R . .
H99C H 0.6305 0.3722 0.0755 0.069 Uiso 1 1 calc R . .
C100 C 0.9178(5) 0.2650(3) 0.05886(12) 0.0451(16) Uani 1 1 d . . .
H100 H 0.9309 0.2184 0.0546 0.068 Uiso 1 1 calc R . .
H10D H 0.9803 0.2784 0.0728 0.068 Uiso 1 1 calc R . .
H10E H 0.9283 0.2920 0.0434 0.068 Uiso 1 1 calc R . .
C101 C 0.7441(5) 0.2427(3) 0.10255(10) 0.0295(13) Uani 1 1 d . . .
H10F H 0.7847 0.1984 0.1053 0.035 Uiso 1 1 calc R . .
C102 C 0.7416(4) 0.2815(3) 0.12561(11) 0.0297(13) Uani 1 1 d . . .
H10G H 0.7581 0.3293 0.1237 0.036 Uiso 1 1 calc R . .
H10H H 0.7831 0.2622 0.1417 0.036 Uiso 1 1 calc R . .
C103 C 0.0072(7) 0.6921(4) 0.22014(19) 0.101(3) Uani 1 1 d U . .
H10I H -0.0536 0.7293 0.2198 0.121 Uiso 1 1 calc R . .
H10J H 0.0364 0.6869 0.2024 0.121 Uiso 1 1 calc R . .
Cl1 Cl 0.1365(2) 0.71101(12) 0.24139(6) 0.1213(10) Uani 1 1 d U . .
Cl2 Cl -0.0684(2) 0.62300(12) 0.22817(6) 0.1182(9) Uani 1 1 d U . .
C105 C 0.498(4) 0.4685(17) 0.0171(3) 0.160(6) Uani 0.50 1 d PDU A -1
H10K H 0.4280 0.4360 0.0176 0.192 Uiso 0.50 1 calc PR A -1
H10L H 0.5774 0.4425 0.0171 0.192 Uiso 0.50 1 calc PR A -1
Cl3 Cl 0.5037(5) 0.5063(3) 0.04544(16) 0.156(2) Uani 0.50 1 d PDU A -1
Cl4 Cl 0.4798(11) 0.5042(5) -0.01241(18) 0.180(4) Uani 0.50 1 d PDU A -1

loop_
_atom_site_aniso_label
_atom_site_aniso_U_11
_atom_site_aniso_U_22
_atom_site_aniso_U_33
_atom_site_aniso_U_23
_atom_site_aniso_U_13
_atom_site_aniso_U_12
Pt1 0.02370(11) 0.02454(12) 0.02069(12) 0.00027(10) 0.00291(9) -0.00233(9)
P1 0.0248(8) 0.0212(8) 0.0254(9) -0.0006(6) 0.0033(7) -0.0007(5)
Si1 0.0207(7) 0.0220(8) 0.0207(9) 0.0015(7) 0.0021(7) -0.0021(6)
Si2 0.0437(10) 0.0243(9) 0.0458(12) -0.0044(8) -0.0087(9) -0.0028(7)
Si3 0.0370(9) 0.0372(10) 0.0247(10) 0.0014(8) 0.0059(8) -0.0049(7)
Si4 0.0404(10) 0.0339(10) 0.0275(10) -0.0044(8) -0.0010(8) -0.0025(7)
N1 0.019(2) 0.017(2) 0.029(3) -0.001(2) 0.000(2) -0.0017(17)
N2 0.034(3) 0.021(2) 0.028(3) -0.004(2) 0.007(2) 0.0024(19)
N3 0.023(2) 0.024(2) 0.030(3) -0.007(2) 0.000(2) -0.0062(18)
O1 0.044(2) 0.050(3) 0.023(2) -0.0033(19) 0.0039(19) -0.0137(18)
C1 0.026(3) 0.028(3) 0.017(3) -0.003(2) 0.008(2) -0.003(2)
C2 0.020(3) 0.026(3) 0.024(3) 0.001(3) 0.009(2) 0.001(2)
C3 0.058(4) 0.026(3) 0.020(3) 0.000(3) 0.016(3) -0.009(3)
C4 0.061(4) 0.034(4) 0.035(4) 0.011(3) 0.005(3) -0.002(3)
C5 0.055(4) 0.040(4) 0.024(4) -0.004(3) 0.003(3) -0.003(3)
C6 0.037(3) 0.025(3) 0.030(4) -0.004(3) 0.013(3) -0.001(2)
C7 0.051(4) 0.045(4) 0.030(4) 0.005(3) 0.018(3) -0.005(3)
C8 0.020(3) 0.021(3) 0.026(3) 0.005(3) 0.002(2) -0.001(2)
C9 0.022(3) 0.027(3) 0.026(3) 0.001(3) 0.003(3) -0.010(2)
C10 0.071(5) 0.061(5) 0.058(5) -0.032(4) -0.016(4) 0.012(4)
C11 0.068(5) 0.032(4) 0.103(7) 0.017(4) -0.027(4) -0.012(3)
C12 0.041(4) 0.038(4) 0.046(4) -0.003(3) 0.008(3) 0.011(3)
C13 0.027(3) 0.064(5) 0.072(5) -0.013(4) 0.011(3) 0.005(3)
C14 0.064(5) 0.112(7) 0.052(5) -0.013(5) 0.015(4) 0.035(4)
C15 0.069(5) 0.046(5) 0.103(7) -0.007(4) -0.001(5) 0.023(4)
C16 0.022(3) 0.039(3) 0.028(4) 0.002(3) 0.005(3) -0.004(2)
C17 0.033(3) 0.051(4) 0.046(4) -0.008(3) -0.004(3) -0.004(3)
C18 0.040(4) 0.085(5) 0.041(4) 0.016(4) 0.005(3) -0.012(3)
C19 0.027(3) 0.048(4) 0.047(4) -0.007(3) 0.004(3) 0.006(3)
C20 0.028(3) 0.018(3) 0.023(3) 0.001(2) 0.003(2) -0.005(2)
C21 0.027(3) 0.024(3) 0.027(3) 0.005(3) 0.008(3) 0.000(2)
C22 0.038(4) 0.029(3) 0.044(4) 0.002(3) 0.006(3) 0.004(3)
C23 0.052(4) 0.022(3) 0.051(4) -0.006(3) 0.002(3) -0.008(3)
C24 0.033(3) 0.031(3) 0.047(4) 0.003(3) 0.006(3) -0.011(3)
C25 0.026(3) 0.023(3) 0.041(4) 0.005(3) 0.005(3) -0.004(2)
C26 0.023(3) 0.030(3) 0.061(5) 0.006(3) 0.001(3) -0.005(2)
C27 0.030(3) 0.038(4) 0.090(6) 0.005(4) -0.005(4) 0.005(3)
C28 0.043(4) 0.061(5) 0.072(5) 0.007(4) 0.024(4) -0.007(3)
C29 0.024(3) 0.024(3) 0.043(4) 0.000(3) 0.009(3) -0.002(2)
C30 0.041(4) 0.054(4) 0.040(4) 0.009(3) -0.001(3) 0.000(3)
C31 0.039(4) 0.053(4) 0.047(4) 0.017(3) 0.013(3) 0.006(3)
C32 0.029(3) 0.021(3) 0.024(3) -0.003(2) -0.001(3) -0.007(2)
C33 0.047(4) 0.028(3) 0.048(4) 0.014(3) 0.007(3) -0.002(3)
C34 0.061(4) 0.046(4) 0.058(5) 0.010(4) 0.029(4) -0.008(3)
C35 0.079(5) 0.035(4) 0.037(4) 0.023(3) 0.005(4) -0.006(3)
C36 0.061(4) 0.028(4) 0.045(4) 0.016(3) -0.002(4) 0.002(3)
C37 0.038(3) 0.039(4) 0.034(4) 0.007(3) 0.002(3) -0.002(3)
C38 0.029(3) 0.017(3) 0.030(4) -0.002(2) -0.001(3) -0.006(2)
C39 0.028(3) 0.032(3) 0.036(4) 0.001(3) -0.003(3) 0.003(2)
C40 0.044(4) 0.042(4) 0.037(4) 0.012(3) -0.004(3) -0.007(3)
C41 0.037(4) 0.037(4) 0.051(5) 0.007(3) -0.015(3) 0.006(3)
C42 0.025(3) 0.045(4) 0.053(5) -0.006(3) -0.004(3) 0.009(3)
C43 0.025(3) 0.034(3) 0.043(4) -0.001(3) 0.000(3) 0.003(2)
C44 0.022(3) 0.033(3) 0.036(4) 0.004(3) -0.001(3) -0.002(2)
C45 0.019(3) 0.031(3) 0.032(4) -0.003(3) 0.008(3) 0.001(2)
C46 0.041(4) 0.051(4) 0.042(4) 0.008(3) 0.005(3) -0.005(3)
C47 0.051(4) 0.058(4) 0.036(4) 0.015(3) 0.021(3) 0.000(3)
C48 0.076(5) 0.044(4) 0.035(4) 0.004(3) 0.000(4) 0.015(3)
C49 0.047(4) 0.041(4) 0.031(4) -0.009(3) -0.007(3) 0.002(3)
C50 0.025(3) 0.023(3) 0.035(4) -0.006(3) -0.002(3) -0.007(2)
C51 0.028(3) 0.028(3) 0.032(4) -0.006(3) -0.001(3) -0.010(2)
Pt2 0.02551(12) 0.02697(12) 0.02142(12) -0.00217(10) 0.00204(9) 0.00094(9)
P2 0.0208(7) 0.0232(7) 0.0226(8) -0.0022(6) 0.0030(6) -0.0009(6)
Si5 0.0196(7) 0.0196(8) 0.0213(9) -0.0007(6) 0.0011(7) -0.0004(6)
Si6 0.0366(9) 0.0283(9) 0.0391(11) -0.0086(8) -0.0040(8) -0.0049(7)
Si7 0.0489(11) 0.0397(10) 0.0270(11) -0.0081(8) -0.0062(9) 0.0033(8)
Si8 0.0426(10) 0.0378(10) 0.0262(10) -0.0042(8) 0.0087(8) -0.0016(7)
N4 0.021(2) 0.021(2) 0.024(3) 0.002(2) 0.004(2) -0.0011(17)
N5 0.022(2) 0.026(2) 0.027(3) -0.005(2) -0.003(2) -0.0025(18)
N6 0.027(2) 0.027(3) 0.032(3) -0.008(2) 0.002(2) 0.0037(19)
O2 0.048(2) 0.044(2) 0.025(2) -0.0102(19) 0.006(2) -0.0055(18)
C52 0.030(3) 0.028(3) 0.019(3) 0.002(2) 0.007(3) -0.001(2)
C53 0.025(3) 0.025(3) 0.020(3) 0.001(2) 0.004(3) -0.003(2)
C54 0.059(4) 0.033(3) 0.024(4) -0.002(3) 0.011(3) -0.007(3)
C55 0.118(6) 0.044(4) 0.036(5) 0.012(4) -0.006(4) -0.003(4)
C56 0.108(6) 0.048(4) 0.031(4) -0.001(3) -0.002(4) 0.005(4)
C57 0.068(4) 0.032(4) 0.023(4) 0.000(3) 0.011(3) 0.001(3)
C58 0.086(5) 0.056(5) 0.034(4) 0.004(3) 0.033(4) -0.013(4)
C59 0.019(3) 0.021(3) 0.021(3) -0.003(2) -0.001(2) -0.004(2)
C60 0.016(3) 0.023(3) 0.029(3) -0.001(2) -0.003(2) -0.006(2)
C61 0.057(4) 0.051(4) 0.051(5) -0.023(4) -0.003(4) -0.001(3)
C62 0.062(4) 0.038(4) 0.069(5) 0.006(4) -0.015(4) -0.014(3)
C63 0.021(3) 0.049(4) 0.047(4) -0.011(3) -0.004(3) 0.002(3)
C64 0.033(3) 0.055(4) 0.051(5) -0.017(3) -0.005(3) 0.016(3)
C65 0.050(4) 0.091(6) 0.067(6) -0.033(4) -0.033(4) 0.025(4)
C66 0.031(4) 0.098(6) 0.106(7) 0.007(5) 0.024(4) -0.010(4)
C67 0.028(3) 0.044(4) 0.056(5) -0.014(3) 0.007(3) 0.008(3)
C68 0.022(3) 0.090(6) 0.100(7) -0.048(5) 0.010(4) 0.006(3)
C69 0.057(4) 0.083(5) 0.050(5) -0.019(4) 0.021(4) 0.011(4)
C70 0.061(5) 0.062(5) 0.095(7) -0.004(5) 0.013(4) 0.027(4)
C71 0.031(3) 0.018(3) 0.021(3) 0.003(2) 0.002(3) -0.006(2)
C72 0.028(3) 0.024(3) 0.034(4) 0.001(3) 0.002(3) -0.004(2)
C73 0.034(3) 0.027(4) 0.069(5) -0.010(3) -0.002(3) -0.010(3)
C74 0.044(4) 0.030(4) 0.070(5) -0.008(3) 0.002(4) -0.012(3)
C75 0.038(4) 0.025(3) 0.059(5) -0.006(3) 0.003(3) 0.004(3)
C76 0.027(3) 0.025(3) 0.035(4) -0.001(3) 0.003(3) -0.001(2)
C77 0.025(3) 0.026(3) 0.038(4) 0.000(3) 0.003(3) -0.001(2)
C78 0.037(3) 0.041(4) 0.048(4) 0.001(3) 0.005(3) 0.002(3)
C79 0.043(4) 0.070(5) 0.052(5) 0.001(4) -0.014(3) 0.005(3)
C80 0.023(3) 0.025(3) 0.064(5) -0.003(3) 0.009(3) -0.009(2)
C81 0.037(4) 0.048(4) 0.081(6) 0.007(4) 0.020(4) -0.003(3)
C82 0.030(3) 0.047(4) 0.074(6) 0.002(4) -0.006(4) 0.002(3)
C83 0.029(3) 0.018(3) 0.025(3) -0.002(2) -0.002(3) -0.003(2)
C84 0.046(4) 0.033(4) 0.063(5) 0.003(3) 0.021(4) -0.001(3)
C85 0.084(5) 0.045(5) 0.088(6) 0.003(4) 0.055(5) -0.005(4)
C86 0.093(6) 0.035(4) 0.050(5) 0.019(4) 0.016(4) -0.019(4)
C87 0.064(5) 0.028(4) 0.056(5) 0.005(3) -0.003(4) 0.000(3)
C88 0.037(3) 0.023(3) 0.039(4) -0.001(3) 0.000(3) -0.004(2)
C89 0.026(3) 0.017(3) 0.035(4) -0.003(3) -0.006(3) 0.003(2)
C90 0.036(3) 0.035(3) 0.029(4) -0.003(3) -0.003(3) -0.002(3)
C91 0.063(4) 0.035(4) 0.035(4) 0.005(3) -0.014(3) 0.000(3)
C92 0.048(4) 0.041(4) 0.069(6) 0.011(4) -0.032(4) 0.010(3)
C93 0.028(3) 0.036(4) 0.073(6) 0.002(4) -0.015(4) 0.003(3)
C94 0.026(3) 0.027(3) 0.054(4) 0.001(3) -0.008(3) 0.001(2)
C95 0.034(3) 0.030(3) 0.031(4) -0.002(3) -0.005(3) -0.005(2)
C96 0.035(3) 0.031(3) 0.026(4) -0.015(3) -0.004(3) 0.001(2)
C97 0.071(4) 0.049(4) 0.026(4) -0.010(3) -0.010(3) 0.011(3)
C98 0.059(4) 0.049(4) 0.029(4) -0.018(3) -0.013(3) 0.008(3)
C99 0.051(4) 0.037(4) 0.049(5) 0.001(3) 0.002(3) -0.003(3)
C100 0.053(4) 0.047(4) 0.037(4) -0.004(3) 0.018(3) -0.004(3)
C101 0.030(3) 0.033(3) 0.026(3) -0.007(3) 0.002(3) 0.005(2)
C102 0.021(3) 0.043(3) 0.026(3) -0.003(3) 0.005(3) -0.001(2)
C103 0.072(5) 0.106(6) 0.125(7) 0.048(5) 0.006(5) 0.015(4)
Cl1 0.1215(19) 0.0908(17) 0.142(3) 0.0164(16) -0.0609(18) -0.0208(14)
Cl2 0.0866(16) 0.1045(19) 0.162(3) 0.0140(18) -0.0004(17) -0.0287(13)
C105 0.144(9) 0.154(10) 0.182(8) -0.022(7) 0.007(8) 0.011(8)
Cl3 0.097(3) 0.166(5) 0.205(6) -0.037(5) 0.003(4) 0.038(3)
Cl4 0.151(6) 0.198(8) 0.192(6) -0.007(6) 0.019(6) 0.011(6)

loop_
_atom_type_symbol
_atom_type_description
_atom_type_scat_dispersion_real
_atom_type_scat_dispersion_imag
_atom_type_scat_source
C C 0.0033 0.0016 'International Tables Vol C Tables 4.2.6.8 and 6.1.1.4'
H H 0.0000 0.0000 'International Tables Vol C Tables 4.2.6.8 and 6.1.1.4'
N N 0.0061 0.0033 'International Tables Vol C Tables 4.2.6.8 and 6.1.1.4'
O O 0.0106 0.0060 'International Tables Vol C Tables 4.2.6.8 and 6.1.1.4'
Si Si 0.0817 0.0704 'International Tables Vol C Tables 4.2.6.8 and 6.1.1.4'
Pt Pt -1.7033 8.3905 'International Tables Vol C Tables 4.2.6.8 and 6.1.1.4'
P P 0.1023 0.0942 'International Tables Vol C Tables 4.2.6.8 and 6.1.1.4'
Cl Cl 0.1484 0.1585 'International Tables Vol C Tables 4.2.6.8 and 6.1.1.4'

loop_
_geom_angle_atom_site_label_1
_geom_angle_atom_site_label_2
_geom_angle_atom_site_label_3
_geom_angle
C44 Pt1 C51 171.6(2)
C44 Pt1 C45 39.00(18)
C51 Pt1 C45 133.2(2)
C44 Pt1 C50 133.0(2)
C51 Pt1 C50 39.10(18)
C45 Pt1 C50 94.1(2)
C44 Pt1 Si1 100.78(15)
C51 Pt1 Si1 86.83(15)
C45 Pt1 Si1 139.75(14)
C50 Pt1 Si1 125.89(14)
N3 P1 N2 86.9(2)
N3 P1 C1 115.4(2)
N2 P1 C1 112.4(2)
N3 P1 C8 112.9(2)
N2 P1 C8 120.0(2)
C1 P1 C8 108.2(2)
N1 Si1 C9 101.0(2)
N1 Si1 C8 106.1(2)
C9 Si1 C8 48.89(19)
N1 Si1 Pt1 117.28(14)
C9 Si1 Pt1 133.88(18)
C8 Si1 Pt1 130.92(16)
N2 Si2 N3 83.07(19)
N2 Si2 C11 117.4(2)
N3 Si2 C11 114.3(3)
N2 Si2 C10 113.5(3)
N3 Si2 C10 117.1(3)
C11 Si2 C10 109.6(3)
O1 Si3 C45 109.9(2)
O1 Si3 C46 108.9(2)
C45 Si3 C46 111.0(3)
O1 Si3 C47 106.4(2)
C45 Si3 C47 111.0(2)
C46 Si3 C47 109.7(3)
O1 Si4 C50 111.1(2)
O1 Si4 C48 109.8(3)
C50 Si4 C48 110.1(3)
O1 Si4 C49 105.8(2)
C50 Si4 C49 111.5(3)
C48 Si4 C49 108.4(3)
C2 N1 C20 118.1(4)
C2 N1 Si1 124.4(3)
C20 N1 Si1 115.1(3)
C12 N2 P1 133.3(3)
C12 N2 Si2 131.6(3)
P1 N2 Si2 95.0(2)
C16 N3 P1 133.3(3)
C16 N3 Si2 131.6(3)
P1 N3 Si2 95.0(2)
Si4 O1 Si3 131.3(2)
C2 C1 C6 106.3(4)
C2 C1 P1 128.8(4)
C6 C1 P1 123.9(4)
N1 C2 C1 129.3(5)
N1 C2 C3 124.3(4)
C1 C2 C3 106.2(5)
C2 C3 C7 100.7(4)
C2 C3 C4 106.5(4)
C7 C3 C4 100.7(4)
C5 C4 C3 103.6(4)
C4 C5 C6 102.0(4)
C7 C6 C1 99.8(4)
C7 C6 C5 101.4(4)
C1 C6 C5 108.4(4)
C6 C7 C3 93.4(4)
C32 C8 C9 114.8(4)
C32 C8 P1 114.2(3)
C9 C8 P1 118.4(4)
C32 C8 Si1 120.9(4)
C9 C8 Si1 62.4(2)
P1 C8 Si1 116.6(3)
C38 C9 C8 119.8(4)
C38 C9 Si1 126.6(4)
C8 C9 Si1 68.7(2)
N2 C12 C13 110.7(5)
N2 C12 C14 111.2(5)
C13 C12 C14 110.0(6)
N2 C12 C15 107.0(5)
C13 C12 C15 109.6(5)
C14 C12 C15 108.4(6)
N3 C16 C18 109.9(4)
N3 C16 C17 108.5(4)
C18 C16 C17 108.8(4)
N3 C16 C19 111.0(4)
C18 C16 C19 109.7(5)
C17 C16 C19 108.9(4)
C21 C20 C25 120.2(4)
C21 C20 N1 120.4(4)
C25 C20 N1 119.4(4)
C22 C21 C20 118.2(5)
C22 C21 C29 118.1(4)
C20 C21 C29 123.6(4)
C23 C22 C21 122.7(5)
C22 C23 C24 118.5(5)
C25 C24 C23 121.6(5)
C24 C25 C20 118.7(5)
C24 C25 C26 117.9(4)
C20 C25 C26 123.4(4)
C25 C26 C27 110.9(5)
C25 C26 C28 112.2(5)
C27 C26 C28 111.0(5)
C21 C29 C30 111.2(5)
C21 C29 C31 112.4(5)
C30 C29 C31 108.6(4)
C33 C32 C37 117.6(5)
C33 C32 C8 123.5(5)
C37 C32 C8 118.9(5)
C32 C33 C34 121.3(5)
C35 C34 C33 120.8(6)
C36 C35 C34 118.3(6)
C35 C36 C37 121.6(6)
C36 C37 C32 120.4(6)
C39 C38 C43 117.6(5)
C39 C38 C9 123.0(5)
C43 C38 C9 119.3(5)
C38 C39 C40 121.9(5)
C41 C40 C39 119.7(6)
C42 C41 C40 119.4(6)
C41 C42 C43 120.7(5)
C42 C43 C38 120.7(6)
C45 C44 Pt1 71.6(3)
C44 C45 Si3 126.2(4)
C44 C45 Pt1 69.4(3)
Si3 C45 Pt1 111.5(2)
C51 C50 Si4 126.0(4)
C51 C50 Pt1 69.9(3)
Si4 C50 Pt1 112.1(2)
C50 C51 Pt1 71.0(3)
C102 Pt2 C95 170.6(2)
C102 Pt2 C101 38.98(18)
C95 Pt2 C101 132.1(2)
C102 Pt2 C96 132.0(2)
C95 Pt2 C96 38.96(18)
C101 Pt2 C96 93.1(2)
C102 Pt2 Si5 98.85(15)
C95 Pt2 Si5 89.93(15)
C101 Pt2 Si5 137.81(14)
C96 Pt2 Si5 128.79(15)
N6 P2 N5 87.1(2)
N6 P2 C52 113.6(2)
N5 P2 C52 116.5(2)
N6 P2 C59 118.6(2)
N5 P2 C59 112.7(2)
C52 P2 C59 107.6(2)
N4 Si5 C60 99.8(2)
N4 Si5 C59 105.2(2)
C60 Si5 C59 48.42(18)
N4 Si5 Pt2 116.89(14)
C60 Si5 Pt2 135.31(18)
C59 Si5 Pt2 132.24(16)
N6 Si6 N5 82.42(19)
N6 Si6 C62 116.1(2)
N5 Si6 C62 114.5(3)
N6 Si6 C61 115.6(3)
N5 Si6 C61 116.5(2)
C62 Si6 C61 109.7(3)
O2 Si7 C96 111.2(2)
O2 Si7 C98 106.1(2)
C96 Si7 C98 111.0(3)
O2 Si7 C97 109.0(3)
C96 Si7 C97 109.1(3)
C98 Si7 C97 110.5(3)
O2 Si8 C101 109.1(2)
O2 Si8 C99 108.7(2)
C101 Si8 C99 112.0(3)
O2 Si8 C100 107.8(2)
C101 Si8 C100 110.1(3)
C99 Si8 C100 109.1(3)
C53 N4 C71 118.6(4)
C53 N4 Si5 124.9(3)
C71 N4 Si5 113.5(3)
C63 N5 P2 133.0(3)
C63 N5 Si6 131.7(3)
P2 N5 Si6 95.1(2)
C67 N6 P2 134.7(3)
C67 N6 Si6 130.0(3)
P2 N6 Si6 95.3(2)
Si8 O2 Si7 130.1(2)
C53 C52 C57 107.4(4)
C53 C52 P2 127.0(4)
C57 C52 P2 125.2(4)
N4 C53 C52 130.3(5)
N4 C53 C54 124.0(4)
C52 C53 C54 105.5(5)
C53 C54 C58 100.5(4)
C53 C54 C55 105.5(5)
C58 C54 C55 102.6(5)
C56 C55 C54 102.6(5)
C55 C56 C57 104.5(5)
C52 C57 C56 107.9(5)
C52 C57 C58 99.2(4)
C56 C57 C58 99.4(5)
C54 C58 C57 92.9(5)
C83 C59 C60 115.8(4)
C83 C59 P2 112.9(3)
C60 C59 P2 118.0(4)
C83 C59 Si5 121.4(4)
C60 C59 Si5 62.6(2)
P2 C59 Si5 117.4(3)
C89 C60 C59 120.9(4)
C89 C60 Si5 124.4(4)
C59 C60 Si5 69.0(2)
N5 C63 C64 111.4(4)
N5 C63 C65 108.6(5)
C64 C63 C65 109.5(5)
N5 C63 C66 109.1(5)
C64 C63 C66 109.6(5)
C65 C63 C66 108.6(5)
N6 C67 C68 110.3(5)
N6 C67 C69 110.8(5)
C68 C67 C69 111.9(6)
N6 C67 C70 107.9(5)
C68 C67 C70 108.4(6)
C69 C67 C70 107.3(5)
C76 C71 C72 121.4(4)
C76 C71 N4 119.5(4)
C72 C71 N4 119.0(4)
C73 C72 C71 117.8(5)
C73 C72 C80 117.8(4)
C71 C72 C80 124.4(4)
C74 C73 C72 122.1(5)
C73 C74 C75 119.4(5)
C74 C75 C76 121.9(5)
C75 C76 C71 117.4(5)
C75 C76 C77 118.4(5)
C71 C76 C77 124.1(5)
C76 C77 C79 110.3(5)
C76 C77 C78 112.6(5)
C79 C77 C78 108.8(5)
C72 C80 C82 111.4(5)
C72 C80 C81 112.3(5)
C82 C80 C81 110.2(5)
C84 C83 C88 118.0(5)
C84 C83 C59 123.3(5)
C88 C83 C59 118.7(5)
C83 C84 C85 122.2(6)
C86 C85 C84 118.8(6)
C87 C86 C85 120.6(6)
C86 C87 C88 119.6(6)
C87 C88 C83 120.9(6)
C94 C89 C90 117.1(5)
C94 C89 C60 120.0(5)
C90 C89 C60 122.7(5)
C91 C90 C89 121.2(5)
C90 C91 C92 120.5(6)
C91 C92 C93 119.9(6)
C92 C93 C94 119.6(6)
C93 C94 C89 121.7(6)
C96 C95 Pt2 71.4(3)
C95 C96 Si7 125.2(4)
C95 C96 Pt2 69.7(3)
Si7 C96 Pt2 111.9(3)
C102 C101 Si8 124.6(4)
C102 C101 Pt2 69.5(3)
Si8 C101 Pt2 111.4(2)
C101 C102 Pt2 71.5(3)
Cl2 C103 Cl1 113.4(5)
Cl3 C105 Cl4 127(2)

loop_
_geom_bond_atom_site_label_1
_geom_bond_atom_site_label_2
_geom_bond_distance
Pt1 C44 2.120(5)
Pt1 C51 2.136(5)
Pt1 C45 2.150(5)
Pt1 C50 2.150(5)
Pt1 Si1 2.3015(15)
P1 N3 1.680(4)
P1 N2 1.683(4)
P1 C1 1.716(5)
P1 C8 1.763(5)
Si1 N1 1.823(4)
Si1 C9 1.887(5)
Si1 C8 1.982(5)
Si2 N2 1.744(4)
Si2 N3 1.746(4)
Si2 C11 1.847(6)
Si2 C10 1.862(7)
Si3 O1 1.651(4)
Si3 C45 1.844(6)
Si3 C46 1.852(6)
Si3 C47 1.873(6)
Si4 O1 1.648(4)
Si4 C50 1.828(6)
Si4 C48 1.853(6)
Si4 C49 1.863(5)
N1 C2 1.358(6)
N1 C20 1.454(6)
N2 C12 1.496(6)
N3 C16 1.488(6)
C1 C2 1.381(6)
C1 C6 1.541(7)
C2 C3 1.525(7)
C3 C7 1.543(7)
C3 C4 1.563(7)
C4 C5 1.549(7)
C5 C6 1.556(7)
C6 C7 1.533(7)
C8 C32 1.515(7)
C8 C9 1.603(6)
C9 C38 1.493(7)
C12 C13 1.507(8)
C12 C14 1.514(9)
C12 C15 1.543(8)
C16 C18 1.519(7)
C16 C17 1.523(7)
C16 C19 1.527(7)
C20 C21 1.400(6)
C20 C25 1.418(6)
C21 C22 1.385(7)
C21 C29 1.516(6)
C22 C23 1.379(7)
C23 C24 1.384(7)
C24 C25 1.383(7)
C25 C26 1.517(7)
C26 C27 1.534(8)
C26 C28 1.547(8)
C29 C30 1.526(7)
C29 C31 1.536(7)
C32 C33 1.379(7)
C32 C37 1.399(7)
C33 C34 1.391(8)
C34 C35 1.373(8)
C35 C36 1.372(8)
C36 C37 1.384(7)
C38 C39 1.381(7)
C38 C43 1.391(7)
C39 C40 1.389(7)
C40 C41 1.379(8)
C41 C42 1.372(8)
C42 C43 1.390(7)
C44 C45 1.426(7)
C50 C51 1.434(7)
Pt2 C102 2.122(5)
Pt2 C95 2.131(5)
Pt2 C101 2.149(5)
Pt2 C96 2.153(5)
Pt2 Si5 2.3013(15)
P2 N6 1.676(4)
P2 N5 1.680(4)
P2 C52 1.735(5)
P2 C59 1.773(5)
Si5 N4 1.825(4)
Si5 C60 1.871(5)
Si5 C59 1.966(5)
Si6 N6 1.755(4)
Si6 N5 1.755(4)
Si6 C62 1.848(6)
Si6 C61 1.849(6)
Si7 O2 1.661(4)
Si7 C96 1.840(6)
Si7 C98 1.864(5)
Si7 C97 1.867(6)
Si8 O2 1.639(4)
Si8 C101 1.831(6)
Si8 C99 1.855(6)
Si8 C100 1.866(6)
N4 C53 1.339(6)
N4 C71 1.466(6)
N5 C63 1.494(6)
N6 C67 1.488(6)
C52 C53 1.385(7)
C52 C57 1.527(7)
C53 C54 1.533(7)
C54 C58 1.537(8)
C54 C55 1.551(8)
C55 C56 1.522(8)
C56 C57 1.539(8)
C57 C58 1.569(8)
C59 C83 1.513(7)
C59 C60 1.576(6)
C60 C89 1.492(7)
C63 C64 1.508(7)
C63 C65 1.526(8)
C63 C66 1.531(8)
C67 C68 1.506(8)
C67 C69 1.508(8)
C67 C70 1.551(8)
C71 C76 1.400(6)
C71 C72 1.405(6)
C72 C73 1.384(7)
C72 C80 1.521(7)
C73 C74 1.367(7)
C74 C75 1.372(7)
C75 C76 1.396(7)
C76 C77 1.520(6)
C77 C79 1.527(8)
C77 C78 1.528(7)
C80 C82 1.532(8)
C80 C81 1.537(8)
C83 C84 1.363(7)
C83 C88 1.397(7)
C84 C85 1.386(8)
C85 C86 1.381(9)
C86 C87 1.372(8)
C87 C88 1.382(8)
C89 C94 1.394(7)
C89 C90 1.400(7)
C90 C91 1.376(7)
C91 C92 1.377(8)
C92 C93 1.377(9)
C93 C94 1.389(8)
C95 C96 1.429(7)
C101 C102 1.425(7)
C103 Cl2 1.677(8)
C103 Cl1 1.731(8)
C105 Cl3 1.645(19)
C105 Cl4 1.682(18)
